data_4024616
loop_
_publ_author_name
'Carlos Saavedra'
'Rosendo Hern\'andez'
'Alicia Boto'
'Eleuterio \'Alvarez'

_publ_section_title
;
Catalytic, One-Pot Synthesis of \b-Amino Acids from \a-Amino Acids.
Preparation of \a,\b-Peptide Derivatives
;
_journal_name_full 'Journal of Organic Chemistry'
_journal_page_first 4655
_journal_page_last 4665
_journal_paper_doi 10.1021/jo9004487
_journal_volume 74
_journal_year 2009
_chemical_absolute_configuration rmad
_chemical_formula_moiety 'C31 H42 I N3 O5'
_chemical_formula_sum 'C31 H42 I N3 O5'
_chemical_formula_weight 663.58
_chemical_name_systematic
; 
 ? 
;
_space_group_IT_number 146
_symmetry_cell_setting trigonal
_symmetry_space_group_name_Hall 'R 3'
_symmetry_space_group_name_H-M 'R 3 :H'
_atom_sites_solution_hydrogens geom
_atom_sites_solution_primary direct
_atom_sites_solution_secondary difmap
_audit_creation_method SHELXL-97
_cell_angle_alpha 90.00
_cell_angle_beta 90.00
_cell_angle_gamma 120.00
_cell_formula_units_Z 18
_cell_length_a 44.8052(13)
_cell_length_b 44.8052(13)
_cell_length_c 8.8254(4)
_cell_measurement_reflns_used 9923
_cell_measurement_temperature 223(2)
_cell_measurement_theta_max 21.20
_cell_measurement_theta_min 2.37
_cell_volume 15343.4(9)
_computing_cell_refinement 'Bruker (2006). APEX 2. Version 2.1.'
_computing_data_collection 'Bruker (2006). APEX 2. Version 2.1.'
_computing_data_reduction 'Bruker (2006). APEX 2. Version 2.1.'
_computing_molecular_graphics 'XP, SHELXTL v. 6.14 (Bruker, 2003)'
_computing_publication_material 'XCIF, SHELXTL v. 6.14 (Bruker, 2003)'
_computing_structure_refinement 'XL, SHELXTL v. 6.14 (Bruker, 2003)'
_computing_structure_solution 'Bruker (2006). APEX 2. Version 2.1.'
_diffrn_ambient_temperature 223(2)
_diffrn_detector_area_resol_mean 8.26
_diffrn_measured_fraction_theta_full 0.997
_diffrn_measured_fraction_theta_max 0.997
_diffrn_measurement_device_type
;
 Bruker-Nonius X8kappa APEX II CCD area detector'
;
_diffrn_measurement_method 'phi and omega scans with narrow frames'
_diffrn_radiation_monochromator graphite
_diffrn_radiation_source 'fine-focus sealed tube'
_diffrn_radiation_type MoK\a
_diffrn_radiation_wavelength 0.71073
_diffrn_reflns_av_R_equivalents 0.0921
_diffrn_reflns_av_sigmaI/netI 0.0503
_diffrn_reflns_limit_h_max 52
_diffrn_reflns_limit_h_min -56
_diffrn_reflns_limit_k_max 55
_diffrn_reflns_limit_k_min -55
_diffrn_reflns_limit_l_max 11
_diffrn_reflns_limit_l_min -9
_diffrn_reflns_number 91627
_diffrn_reflns_theta_full 26.45
_diffrn_reflns_theta_max 26.45
_diffrn_reflns_theta_min 0.91
_diffrn_standards_decay_% 0
_exptl_absorpt_coefficient_mu 0.978
_exptl_absorpt_correction_T_max 0.8137
_exptl_absorpt_correction_T_min 0.6842
_exptl_absorpt_correction_type multi-scan
_exptl_absorpt_process_details
;
 SADABS, Bruker (2006). APEX 2. Version 2.1. Bruker Analytical
 X-ray Solutions, Madison, Wisconsin, USA.
;
_exptl_crystal_colour colourless
_exptl_crystal_density_diffrn 1.293
_exptl_crystal_density_method 'not measured'
_exptl_crystal_description prism
_exptl_crystal_F_000 6156
_exptl_crystal_size_max 0.42
_exptl_crystal_size_mid 0.23
_exptl_crystal_size_min 0.22
_refine_diff_density_max 0.645
_refine_diff_density_min -0.750
_refine_diff_density_rms 0.072
_refine_ls_abs_structure_details 'Flack H D (1983), Acta Cryst. A39, 876-881'
_refine_ls_abs_structure_Flack -0.033(13)
_refine_ls_extinction_method none
_refine_ls_goodness_of_fit_ref 1.028
_refine_ls_hydrogen_treatment mixed
_refine_ls_matrix_type full
_refine_ls_number_parameters 783
_refine_ls_number_reflns 13671
_refine_ls_number_restraints 9
_refine_ls_restrained_S_all 1.006
_refine_ls_R_factor_all 0.0714
_refine_ls_R_factor_gt 0.0442
_refine_ls_shift/su_max 0.003
_refine_ls_shift/su_mean 0.000
_refine_ls_structure_factor_coef Fsqd
_refine_ls_weighting_details 'calc w=1/[\s^2^(Fo^2^)+(0.0670P)^2^+7.3138P] where P=(Fo^2^+2Fc^2^)/3'
_refine_ls_weighting_scheme calc
_refine_ls_wR_factor_gt 0.1078
_refine_ls_wR_factor_ref 0.1238
_reflns_number_gt 10036
_reflns_number_total 13671
_reflns_threshold_expression >2sigma(I)
_cod_data_source_file jo9004487_si_015.cif
_cod_data_source_block 109
_cod_depositor_comments
;
The following automatic conversions were performed:
'_symmetry_cell_setting' value 'Trigonal' changed to 'trigonal' according
to '/home/saulius/struct/CIF-dictionaries/cif_core.dic' dictionary named
'cif_core.dic' version 2.4.1 from 2010-06-29.

Automatic conversion script
Id: cif_fix_enum 1527 2010-12-29 10:47:43Z saulius 
;
_cod_original_sg_symbol_Hall R3
_cod_original_sg_symbol_H-M R3
_cod_database_code 4024616

loop_
_symmetry_equiv_pos_as_xyz
'x, y, z'
'-y, x-y, z'
'-x+y, -x, z'
'x+2/3, y+1/3, z+1/3'
'-y+2/3, x-y+1/3, z+1/3'
'-x+y+2/3, -x+1/3, z+1/3'
'x+1/3, y+2/3, z+2/3'
'-y+1/3, x-y+2/3, z+2/3'
'-x+y+1/3, -x+2/3, z+2/3'

loop_
_atom_site_label
_atom_site_type_symbol
_atom_site_fract_x
_atom_site_fract_y
_atom_site_fract_z
_atom_site_U_iso_or_equiv
_atom_site_adp_type
_atom_site_occupancy
_atom_site_symmetry_multiplicity
_atom_site_calc_flag
_atom_site_refinement_flags
_atom_site_disorder_assembly
_atom_site_disorder_group
I1 I 0.319067(11) 0.027323(10) -0.29762(4) 0.07180(12) Uani 1 1 d U . .
O1 O 0.31413(9) 0.25585(9) 0.0790(4) 0.0601(9) Uani 1 1 d U . .
O1' O 0.34850(8) 0.27768(8) 0.4314(4) 0.0525(8) Uani 1 1 d U . .
O1" O 0.24490(8) 0.14099(7) 0.3161(3) 0.0433(7) Uani 1 1 d U . .
O2 O 0.36087(8) 0.30492(8) 0.0130(4) 0.0563(8) Uani 1 1 d U . .
O3 O 0.32019(8) 0.16762(9) 0.0737(4) 0.0604(9) Uani 1 1 d U . .
N1 N 0.35157(9) 0.23977(9) 0.2748(4) 0.0412(8) Uani 1 1 d DU . .
H1N H 0.3428(12) 0.2180(6) 0.249(6) 0.049 Uiso 1 1 d D . .
N2 N 0.27369(8) 0.19887(8) 0.2933(4) 0.0337(7) Uani 1 1 d DU . .
H2N H 0.2828(11) 0.2164(8) 0.227(4) 0.040 Uiso 1 1 d D . .
N3 N 0.26366(9) 0.13739(9) 0.0151(4) 0.0455(8) Uani 1 1 d DU . .
H3N H 0.2453(9) 0.1160(7) 0.014(6) 0.055 Uiso 1 1 d D . .
C1 C 0.34446(12) 0.27422(12) 0.0817(5) 0.0473(10) Uani 1 1 d U . .
C2 C 0.36983(11) 0.26569(11) 0.1597(5) 0.0427(9) Uani 1 1 d U . .
H2 H 0.3884 0.2868 0.2079 0.051 Uiso 1 1 calc R . .
C3 C 0.38558(12) 0.25211(12) 0.0427(5) 0.0458(10) Uani 1 1 d U . .
H3A H 0.3669 0.2316 -0.0063 0.055 Uiso 1 1 calc R . .
H3B H 0.3972 0.2697 -0.0358 0.055 Uiso 1 1 calc R . .
C4 C 0.41142(13) 0.24281(13) 0.1106(6) 0.0561(12) Uani 1 1 d U . .
H4 H 0.4001 0.2267 0.1961 0.067 Uiso 1 1 calc R . .
C5 C 0.44377(16) 0.27434(18) 0.1709(9) 0.0868(19) Uani 1 1 d U . .
H5A H 0.4598 0.2674 0.2074 0.130 Uiso 1 1 calc R . .
H5B H 0.4376 0.2845 0.2534 0.130 Uiso 1 1 calc R . .
H5C H 0.4545 0.2911 0.0902 0.130 Uiso 1 1 calc R . .
C6 C 0.42043(19) 0.22414(19) -0.0096(9) 0.090(2) Uani 1 1 d U . .
H6A H 0.3994 0.2050 -0.0496 0.136 Uiso 1 1 calc R . .
H6B H 0.4345 0.2156 0.0355 0.136 Uiso 1 1 calc R . .
H6C H 0.4331 0.2400 -0.0910 0.136 Uiso 1 1 calc R . .
C7 C 0.33848(14) 0.31331(14) -0.0741(6) 0.0619(13) Uani 1 1 d U . .
H7A H 0.3287 0.2974 -0.1585 0.093 Uiso 1 1 calc R . .
H7B H 0.3517 0.3367 -0.1123 0.093 Uiso 1 1 calc R . .
H7C H 0.3201 0.3114 -0.0097 0.093 Uiso 1 1 calc R . .
C8 C 0.29518(11) 0.14127(12) 0.0207(5) 0.0467(10) Uani 1 1 d U . .
C9 C 0.29940(12) 0.11335(12) -0.0499(5) 0.0467(10) Uani 1 1 d U . .
C10 C 0.27450(14) 0.08766(15) -0.1405(7) 0.0705(16) Uani 1 1 d U . .
H10 H 0.2534 0.0869 -0.1568 0.085 Uiso 1 1 calc R . .
C11 C 0.28042(16) 0.06316(18) -0.2070(8) 0.0795(19) Uani 1 1 d U . .
H11 H 0.2632 0.0457 -0.2667 0.095 Uiso 1 1 calc R . .
C12 C 0.31088(13) 0.06422(14) -0.1866(6) 0.0534(11) Uani 1 1 d U . .
C13 C 0.33590(13) 0.08930(13) -0.0982(6) 0.0553(11) Uani 1 1 d U . .
H13 H 0.3571 0.0901 -0.0840 0.066 Uiso 1 1 calc R . .
C14 C 0.32981(12) 0.11350(12) -0.0301(6) 0.0508(11) Uani 1 1 d U . .
H14 H 0.3470 0.1305 0.0315 0.061 Uiso 1 1 calc R . .
C1' C 0.34037(10) 0.24773(11) 0.4027(5) 0.0395(9) Uani 1 1 d U . .
C2' C 0.31593(11) 0.21768(11) 0.5036(5) 0.0408(9) Uani 1 1 d U . .
C3' C 0.27836(10) 0.20709(10) 0.4546(5) 0.0372(8) Uani 1 1 d U . .
H3' H 0.2625 0.1859 0.5106 0.045 Uiso 1 1 calc R . .
C4' C 0.26772(11) 0.23403(11) 0.4883(6) 0.0448(10) Uani 1 1 d U . .
H4'1 H 0.2682 0.2373 0.5983 0.054 Uiso 1 1 calc R . .
H4'2 H 0.2848 0.2560 0.4433 0.054 Uiso 1 1 calc R . .
C5' C 0.23230(11) 0.22506(11) 0.4302(5) 0.0428(9) Uani 1 1 d U . .
C6' C 0.20346(12) 0.19412(13) 0.4684(6) 0.0588(13) Uani 1 1 d U . .
H6' H 0.2057 0.1784 0.5312 0.071 Uiso 1 1 calc R . .
C7' C 0.17142(14) 0.18620(17) 0.4150(7) 0.0731(16) Uani 1 1 d U . .
H7' H 0.1520 0.1652 0.4425 0.088 Uiso 1 1 calc R . .
C8' C 0.16762(14) 0.20888(16) 0.3211(7) 0.0694(15) Uani 1 1 d U . .
H8' H 0.1458 0.2033 0.2842 0.083 Uiso 1 1 calc R . .
C9' C 0.19571(15) 0.23900(15) 0.2837(7) 0.0635(13) Uani 1 1 d U . .
H9' H 0.1934 0.2546 0.2208 0.076 Uiso 1 1 calc R . .
C10' C 0.22785(13) 0.24714(12) 0.3366(6) 0.0518(11) Uani 1 1 d U . .
H10' H 0.2471 0.2682 0.3083 0.062 Uiso 1 1 calc R . .
C11' C 0.32201(13) 0.22977(15) 0.6703(5) 0.0561(12) Uani 1 1 d U . .
H11A H 0.3447 0.2346 0.7018 0.084 Uiso 1 1 calc R . .
H11B H 0.3047 0.2118 0.7340 0.084 Uiso 1 1 calc R . .
H11C H 0.3204 0.2505 0.6798 0.084 Uiso 1 1 calc R . .
C12' C 0.32077(12) 0.18606(12) 0.4914(6) 0.0488(11) Uani 1 1 d U . .
H12A H 0.3153 0.1769 0.3892 0.073 Uiso 1 1 calc R . .
H12B H 0.3056 0.1685 0.5626 0.073 Uiso 1 1 calc R . .
H12C H 0.3445 0.1928 0.5146 0.073 Uiso 1 1 calc R . .
C1" C 0.25809(10) 0.16702(10) 0.2364(5) 0.0357(8) Uani 1 1 d U . .
C2" C 0.25744(11) 0.16487(10) 0.0630(5) 0.0400(9) Uani 1 1 d U . .
H2" H 0.2762 0.1870 0.0228 0.048 Uiso 1 1 calc R . .
C3" C 0.22295(12) 0.15861(11) -0.0044(5) 0.0435(10) Uani 1 1 d U . .
H3" H 0.2045 0.1361 0.0340 0.052 Uiso 1 1 calc R . .
C4" C 0.22314(16) 0.15619(18) -0.1759(6) 0.0728(16) Uani 1 1 d U . .
H4"1 H 0.2011 0.1518 -0.2156 0.109 Uiso 1 1 calc R . .
H4"2 H 0.2270 0.1375 -0.2048 0.109 Uiso 1 1 calc R . .
H4"3 H 0.2414 0.1777 -0.2170 0.109 Uiso 1 1 calc R . .
C5" C 0.21440(18) 0.18583(17) 0.0463(7) 0.0751(17) Uani 1 1 d U . .
H5"1 H 0.2338 0.2085 0.0249 0.113 Uiso 1 1 calc R . .
H5"2 H 0.2098 0.1836 0.1543 0.113 Uiso 1 1 calc R . .
H5"3 H 0.1942 0.1828 -0.0078 0.113 Uiso 1 1 calc R . .
I2 I 0.376716(10) 0.092567(12) 0.31727(5) 0.08107(14) Uani 1 1 d U . .
O21 O 0.09182(10) -0.02463(10) 0.2183(6) 0.0770(12) Uani 1 1 d U . .
O21' O 0.09354(10) -0.06357(9) -0.1271(5) 0.0740(11) Uani 1 1 d U . .
O21" O 0.19549(8) 0.07629(8) -0.0179(4) 0.0476(7) Uani 1 1 d U B .
O22 O 0.06574(10) -0.07638(10) 0.3280(6) 0.0803(12) Uani 1 1 d U . .
O23 O 0.19757(9) 0.01385(8) 0.2214(4) 0.0611(9) Uani 1 1 d U . .
N21 N 0.13431(10) -0.04041(9) 0.0517(5) 0.0472(9) Uani 1 1 d DU . .
H21N H 0.1564(6) -0.0246(10) 0.074(6) 0.057 Uiso 1 1 d D . .
N22 N 0.14315(9) 0.02877(9) 0.0049(4) 0.0424(8) Uani 1 1 d DU B .
H22N H 0.1284(10) 0.0136(10) 0.073(4) 0.051 Uiso 1 1 d D . .
N23 N 0.20741(10) 0.06689(9) 0.2834(4) 0.0467(8) Uani 1 1 d DU . .
H23N H 0.2211(11) 0.0897(5) 0.288(6) 0.056 Uiso 1 1 d D . .
C21 C 0.08937(13) -0.05225(13) 0.2387(7) 0.0616(13) Uani 1 1 d U . .
C22 C 0.11247(12) -0.06433(11) 0.1698(6) 0.0513(11) Uani 1 1 d U . .
H22 H 0.0979 -0.0873 0.1237 0.062 Uiso 1 1 calc R . .
C23 C 0.13425(13) -0.06741(13) 0.2920(6) 0.0564(11) Uani 1 1 d U . .
H23A H 0.1190 -0.0841 0.3675 0.068 Uiso 1 1 calc R . .
H23B H 0.1474 -0.0451 0.3429 0.068 Uiso 1 1 calc R . .
C24 C 0.15953(15) -0.07862(16) 0.2346(7) 0.0682(14) Uani 1 1 d U . .
H24 H 0.1741 -0.0618 0.1564 0.082 Uiso 1 1 calc R . .
C25 C 0.1419(2) -0.11337(18) 0.1611(14) 0.124(3) Uani 1 1 d U . .
H25A H 0.1591 -0.1192 0.1289 0.186 Uiso 1 1 calc R . .
H25B H 0.1290 -0.1130 0.0738 0.186 Uiso 1 1 calc R . .
H25C H 0.1264 -0.1304 0.2331 0.186 Uiso 1 1 calc R . .
C26 C 0.1830(2) -0.0764(3) 0.3613(10) 0.134(4) Uani 1 1 d U . .
H26A H 0.1693 -0.0902 0.4462 0.201 Uiso 1 1 calc R . .
H26B H 0.1970 -0.0526 0.3929 0.201 Uiso 1 1 calc R . .
H26C H 0.1978 -0.0851 0.3265 0.201 Uiso 1 1 calc R . .
C27 C 0.04332(19) -0.0675(2) 0.4126(11) 0.112(3) Uani 1 1 d U . .
H27A H 0.0567 -0.0506 0.4895 0.168 Uiso 1 1 calc R . .
H27B H 0.0251 -0.0880 0.4606 0.168 Uiso 1 1 calc R . .
H27C H 0.0333 -0.0580 0.3440 0.168 Uiso 1 1 calc R . .
C28 C 0.21770(12) 0.04375(11) 0.2622(5) 0.0481(10) Uani 1 1 d U . .
C29 C 0.25492(13) 0.05546(11) 0.2913(5) 0.0493(11) Uani 1 1 d U . .
C30 C 0.27796(13) 0.08667(12) 0.3584(6) 0.0539(12) Uani 1 1 d U . .
H30 H 0.2700 0.1010 0.3969 0.065 Uiso 1 1 calc R . .
C31 C 0.31219(14) 0.09674(13) 0.3689(6) 0.0600(13) Uani 1 1 d U . .
H31 H 0.3277 0.1180 0.4140 0.072 Uiso 1 1 calc R . .
C32 C 0.32375(13) 0.07592(12) 0.3139(6) 0.0535(11) Uani 1 1 d U . .
C33 C 0.30155(14) 0.04463(13) 0.2487(7) 0.0632(13) Uani 1 1 d U . .
H33 H 0.3097 0.0303 0.2119 0.076 Uiso 1 1 calc R . .
C34 C 0.26701(14) 0.03461(12) 0.2383(7) 0.0607(13) Uani 1 1 d U . .
H34 H 0.2516 0.0132 0.1945 0.073 Uiso 1 1 calc R . .
C21' C 0.12203(12) -0.04054(11) -0.0861(6) 0.0500(10) Uani 1 1 d U . .
C22' C 0.14487(13) -0.01030(13) -0.1905(6) 0.0543(11) Uani 1 1 d U B .
C23' C 0.13818(13) 0.01989(12) -0.1557(6) 0.0509(11) Uani 1 1 d U . .
H23' H 0.1556 0.0403 -0.2124 0.061 Uiso 1 1 calc R A 1
C24A C 0.10230(15) 0.01372(15) -0.2033(8) 0.0723(15) Uani 0.60 1 d PDU B 1
H24D H 0.0847 -0.0087 -0.1636 0.087 Uiso 0.60 1 d PR B 1
H24E H 0.1008 0.0125 -0.3141 0.087 Uiso 0.60 1 d PR B 1
C25A C 0.09419(19) 0.04227(19) -0.1510(9) 0.063(2) Uani 0.60 1 d PGDU B 1
C26A C 0.1162(2) 0.0750(2) -0.2087(9) 0.086(3) Uani 0.60 1 d PGU B 1
H26D H 0.1348 0.0787 -0.2705 0.103 Uiso 0.60 1 d PR B 1
C27A C 0.1105(3) 0.1021(2) -0.1752(12) 0.113(4) Uani 0.60 1 d PGU B 1
H27D H 0.1254 0.1242 -0.2143 0.136 Uiso 0.60 1 d PR B 1
C28A C 0.0829(3) 0.0965(3) -0.0839(14) 0.136(5) Uani 0.60 1 d PGU B 1
H28A H 0.0791 0.1148 -0.0613 0.164 Uiso 0.60 1 d PR B 1
C29A C 0.0609(2) 0.0638(3) -0.0262(13) 0.145(5) Uani 0.60 1 d PGU B 1
H29A H 0.0423 0.0600 0.0356 0.174 Uiso 0.60 1 d PR B 1
C30A C 0.06658(17) 0.0367(2) -0.0597(11) 0.120(4) Uani 0.60 1 d PGU B 1
H30A H 0.0517 0.0146 -0.0206 0.144 Uiso 0.60 1 d PR B 1
C24B C 0.10230(15) 0.01372(15) -0.2033(8) 0.0723(15) Uani 0.40 1 d PDU B 2
H24F H 0.0958 0.0024 -0.3043 0.087 Uiso 0.40 1 d PR B 2
H24G H 0.0849 -0.0010 -0.1316 0.087 Uiso 0.40 1 d PR B 2
C25B C 0.1019(3) 0.0453(3) -0.2194(11) 0.066(4) Uani 0.40 1 d PGDU B 2
C26B C 0.1265(2) 0.0776(3) -0.1664(10) 0.060(3) Uani 0.40 1 d PGU B 2
H26E H 0.1490 0.0820 -0.1448 0.072 Uiso 0.40 1 d PR B 2
C27B C 0.1181(3) 0.1032(3) -0.1455(11) 0.106(5) Uani 0.40 1 d PGU B 2
H27E H 0.1348 0.1250 -0.1097 0.127 Uiso 0.40 1 d PR B 2
C28B C 0.0850(4) 0.0966(3) -0.1775(13) 0.122(6) Uani 0.40 1 d PGU B 2
H28B H 0.0793 0.1140 -0.1634 0.147 Uiso 0.40 1 d PR B 2
C29B C 0.0603(3) 0.0644(4) -0.2305(12) 0.141(7) Uani 0.40 1 d PGU B 2
H29B H 0.0379 0.0599 -0.2522 0.169 Uiso 0.40 1 d PR B 2
C30B C 0.0687(2) 0.0387(3) -0.2514(11) 0.121(6) Uani 0.40 1 d PGU B 2
H30B H 0.0520 0.0169 -0.2872 0.145 Uiso 0.40 1 d PR B 2
C31' C 0.1345(2) -0.02266(18) -0.3560(6) 0.0826(19) Uani 1 1 d U . .
H31A H 0.1432 -0.0378 -0.3837 0.124 Uiso 1 1 calc R B .
H31B H 0.1441 -0.0029 -0.4233 0.124 Uiso 1 1 calc R . .
H31C H 0.1095 -0.0350 -0.3647 0.124 Uiso 1 1 calc R . .
C32' C 0.18334(14) 0.00201(14) -0.1682(6) 0.0593(12) Uani 1 1 d U . .
H32A H 0.1900 0.0101 -0.0651 0.089 Uiso 1 1 calc R B .
H32B H 0.1969 0.0206 -0.2383 0.089 Uiso 1 1 calc R . .
H32C H 0.1874 -0.0170 -0.1872 0.089 Uiso 1 1 calc R . .
C21" C 0.17153(11) 0.05539(10) 0.0604(5) 0.0409(9) Uani 1 1 d U . .
C22" C 0.17275(12) 0.05822(11) 0.2349(5) 0.0476(10) Uani 1 1 d U B .
H22" H 0.1560 0.0355 0.2778 0.057 Uiso 1 1 calc R . .
C23" C 0.16395(13) 0.08505(13) 0.2926(6) 0.0537(11) Uani 1 1 d U . .
H23" H 0.1813 0.1078 0.2517 0.064 Uiso 1 1 calc R B .
C24" C 0.1667(2) 0.08686(16) 0.4682(7) 0.0819(19) Uani 1 1 d U B .
H24A H 0.1521 0.0641 0.5104 0.123 Uiso 1 1 calc R . .
H24B H 0.1594 0.1025 0.5060 0.123 Uiso 1 1 calc R . .
H24C H 0.1904 0.0951 0.4979 0.123 Uiso 1 1 calc R . .
C25" C 0.12853(17) 0.0774(2) 0.2378(9) 0.093(2) Uani 1 1 d U B .
H25D H 0.1279 0.0765 0.1280 0.140 Uiso 1 1 calc R . .
H25E H 0.1241 0.0954 0.2725 0.140 Uiso 1 1 calc R . .
H25F H 0.1110 0.0554 0.2781 0.140 Uiso 1 1 calc R . .

loop_
_atom_site_aniso_label
_atom_site_aniso_U_11
_atom_site_aniso_U_22
_atom_site_aniso_U_33
_atom_site_aniso_U_23
_atom_site_aniso_U_13
_atom_site_aniso_U_12
I1 0.0866(3) 0.0773(3) 0.0705(2) 0.0010(2) 0.0185(2) 0.0552(2)
O1 0.0483(19) 0.0493(18) 0.073(2) 0.0157(16) -0.0062(16) 0.0170(16)
O1' 0.0491(18) 0.0382(16) 0.060(2) -0.0082(15) 0.0048(15) 0.0143(14)
O1" 0.0525(17) 0.0282(14) 0.0390(16) 0.0000(12) -0.0028(13) 0.0126(13)
O2 0.0523(18) 0.0445(17) 0.071(2) 0.0169(15) 0.0061(16) 0.0231(15)
O3 0.0462(18) 0.0465(18) 0.080(2) -0.0140(17) -0.0064(17) 0.0165(15)
N1 0.0418(19) 0.0379(18) 0.040(2) -0.0028(15) -0.0012(15) 0.0169(16)
N2 0.0381(17) 0.0272(16) 0.0324(17) -0.0018(13) -0.0016(14) 0.0137(14)
N3 0.0397(19) 0.0392(19) 0.049(2) -0.0097(16) 0.0018(16) 0.0136(16)
C1 0.048(3) 0.044(2) 0.043(3) 0.0008(19) -0.002(2) 0.018(2)
C2 0.042(2) 0.039(2) 0.042(2) 0.0031(18) 0.0045(18) 0.0160(19)
C3 0.046(2) 0.042(2) 0.042(2) 0.0009(19) 0.0032(19) 0.017(2)
C4 0.056(3) 0.064(3) 0.054(3) 0.007(2) 0.011(2) 0.034(2)
C5 0.060(3) 0.098(5) 0.105(5) -0.011(4) -0.008(3) 0.042(3)
C6 0.100(5) 0.087(4) 0.107(5) -0.010(4) 0.019(4) 0.064(4)
C7 0.069(3) 0.054(3) 0.061(3) 0.012(2) -0.003(3) 0.030(3)
C8 0.036(2) 0.047(2) 0.046(3) -0.0032(19) 0.0008(19) 0.0121(19)
C9 0.045(2) 0.049(2) 0.044(3) -0.0048(19) 0.0009(19) 0.022(2)
C10 0.049(3) 0.081(4) 0.088(4) -0.040(3) -0.017(3) 0.037(3)
C11 0.064(3) 0.094(4) 0.089(4) -0.050(4) -0.017(3) 0.046(3)
C12 0.061(3) 0.065(3) 0.045(3) 0.001(2) 0.013(2) 0.039(2)
C13 0.052(3) 0.063(3) 0.058(3) 0.003(2) 0.004(2) 0.034(2)
C14 0.047(2) 0.047(3) 0.054(3) 0.001(2) -0.006(2) 0.020(2)
C1' 0.035(2) 0.043(2) 0.038(2) -0.0078(18) -0.0083(17) 0.0171(18)
C2' 0.042(2) 0.045(2) 0.035(2) -0.0008(17) -0.0056(17) 0.0212(19)
C3' 0.040(2) 0.036(2) 0.034(2) -0.0014(16) -0.0015(17) 0.0174(17)
C4' 0.043(2) 0.039(2) 0.052(3) -0.0099(19) -0.004(2) 0.0206(19)
C5' 0.042(2) 0.046(2) 0.045(2) -0.0045(19) 0.0029(19) 0.0247(19)
C6' 0.047(2) 0.057(3) 0.066(3) 0.020(2) -0.001(2) 0.021(2)
C7' 0.042(3) 0.078(4) 0.086(4) 0.017(3) 0.005(3) 0.020(3)
C8' 0.050(3) 0.084(4) 0.085(4) -0.007(3) -0.010(3) 0.041(3)
C9' 0.070(3) 0.065(3) 0.075(4) -0.008(3) -0.014(3) 0.049(3)
C10' 0.055(3) 0.044(2) 0.063(3) 0.000(2) -0.001(2) 0.031(2)
C11' 0.049(3) 0.078(3) 0.035(2) -0.007(2) -0.009(2) 0.026(3)
C12' 0.044(2) 0.055(3) 0.051(3) 0.011(2) 0.002(2) 0.028(2)
C1" 0.034(2) 0.0316(19) 0.040(2) -0.0034(17) -0.0032(17) 0.0155(17)
C2" 0.045(2) 0.036(2) 0.033(2) -0.0006(17) 0.0003(17) 0.0153(18)
C3" 0.051(3) 0.042(2) 0.033(2) 0.0056(18) -0.0032(19) 0.020(2)
C4" 0.073(4) 0.096(4) 0.036(3) 0.000(3) -0.009(2) 0.032(3)
C5" 0.097(4) 0.081(4) 0.075(4) -0.025(3) -0.042(3) 0.066(4)
I2 0.0634(2) 0.0883(3) 0.0973(3) -0.0237(2) -0.0251(2) 0.0422(2)
O21 0.055(2) 0.048(2) 0.127(4) 0.002(2) 0.017(2) 0.0244(17)
O21' 0.064(2) 0.055(2) 0.085(3) -0.0097(19) -0.031(2) 0.0163(18)
O21" 0.0428(16) 0.0402(16) 0.0501(19) -0.0017(14) 0.0035(14) 0.0135(14)
O22 0.055(2) 0.057(2) 0.119(4) 0.009(2) 0.029(2) 0.0201(18)
O23 0.062(2) 0.0303(15) 0.080(3) -0.0093(16) -0.0195(18) 0.0146(15)
N21 0.045(2) 0.0314(18) 0.059(2) -0.0025(16) -0.0084(17) 0.0145(16)
N22 0.0373(19) 0.0366(18) 0.051(2) -0.0010(16) -0.0033(16) 0.0169(15)
N23 0.049(2) 0.0307(17) 0.052(2) -0.0050(16) -0.0073(17) 0.0142(16)
C21 0.042(3) 0.040(3) 0.091(4) -0.005(2) 0.006(2) 0.011(2)
C22 0.046(2) 0.032(2) 0.067(3) -0.003(2) 0.001(2) 0.0134(18)
C23 0.054(3) 0.053(3) 0.057(3) 0.005(2) 0.001(2) 0.023(2)
C24 0.061(3) 0.077(3) 0.071(4) 0.025(3) 0.012(3) 0.038(3)
C25 0.093(5) 0.061(4) 0.231(10) -0.007(5) 0.040(5) 0.048(4)
C26 0.088(5) 0.230(10) 0.109(6) 0.093(6) 0.027(4) 0.098(6)
C27 0.077(5) 0.092(5) 0.156(8) -0.012(5) 0.045(5) 0.035(4)
C28 0.056(2) 0.032(2) 0.050(3) -0.0033(19) -0.012(2) 0.0169(19)
C29 0.059(3) 0.035(2) 0.052(3) -0.0039(19) -0.014(2) 0.022(2)
C30 0.057(3) 0.044(2) 0.061(3) -0.013(2) -0.018(2) 0.026(2)
C31 0.059(3) 0.049(3) 0.067(3) -0.020(2) -0.021(3) 0.023(2)
C32 0.062(3) 0.048(3) 0.054(3) -0.010(2) -0.020(2) 0.031(2)
C33 0.065(3) 0.045(3) 0.084(4) -0.012(3) -0.017(3) 0.031(2)
C34 0.069(3) 0.037(2) 0.075(4) -0.011(2) -0.021(3) 0.025(2)
C21' 0.052(3) 0.043(2) 0.058(3) -0.016(2) -0.017(2) 0.026(2)
C22' 0.063(3) 0.050(3) 0.051(3) -0.008(2) -0.007(2) 0.029(2)
C23' 0.051(3) 0.046(2) 0.053(3) -0.002(2) -0.013(2) 0.023(2)
C24A 0.065(3) 0.066(3) 0.091(4) -0.007(3) -0.027(3) 0.036(3)
C25A 0.070(5) 0.074(5) 0.063(6) -0.015(4) -0.029(4) 0.050(4)
C26A 0.162(10) 0.090(6) 0.042(6) 0.007(5) -0.012(6) 0.091(7)
C27A 0.195(11) 0.107(7) 0.093(8) 0.006(6) -0.028(8) 0.118(8)
C28A 0.158(11) 0.158(9) 0.163(14) -0.055(9) -0.060(9) 0.132(8)
C29A 0.069(7) 0.171(10) 0.227(16) -0.079(10) -0.029(7) 0.084(8)
C30A 0.044(5) 0.109(7) 0.204(13) -0.069(8) -0.024(6) 0.037(5)
C24B 0.065(3) 0.066(3) 0.091(4) -0.007(3) -0.027(3) 0.036(3)
C25B 0.064(7) 0.071(6) 0.070(10) 0.010(7) 0.002(7) 0.039(6)
C26B 0.085(7) 0.083(6) 0.034(7) -0.008(6) -0.024(6) 0.057(6)
C27B 0.141(10) 0.113(9) 0.108(13) -0.021(9) -0.032(10) 0.097(8)
C28B 0.134(11) 0.132(10) 0.157(17) -0.012(11) -0.014(12) 0.109(10)
C29B 0.111(11) 0.127(12) 0.23(2) 0.015(14) -0.014(13) 0.090(9)
C30B 0.075(8) 0.098(9) 0.204(16) -0.016(11) -0.035(10) 0.054(7)
C31' 0.130(5) 0.082(4) 0.046(3) -0.021(3) -0.020(3) 0.061(4)
C32' 0.066(3) 0.061(3) 0.062(3) 0.005(2) 0.010(2) 0.039(3)
C21" 0.042(2) 0.035(2) 0.050(2) -0.0006(18) -0.0023(19) 0.0218(18)
C22" 0.048(2) 0.033(2) 0.052(3) 0.0009(18) 0.003(2) 0.0136(19)
C23" 0.055(3) 0.053(3) 0.052(3) -0.003(2) 0.007(2) 0.027(2)
C24" 0.119(5) 0.066(4) 0.053(3) -0.003(3) 0.025(3) 0.040(4)
C25" 0.069(4) 0.117(6) 0.111(5) -0.039(5) 0.001(3) 0.060(4)

loop_
_atom_type_symbol
_atom_type_description
_atom_type_scat_dispersion_real
_atom_type_scat_dispersion_imag
_atom_type_scat_source
C C 0.0033 0.0016 'International Tables Vol C Tables 4.2.6.8 and 6.1.1.4'
H H 0.0000 0.0000 'International Tables Vol C Tables 4.2.6.8 and 6.1.1.4'
N N 0.0061 0.0033 'International Tables Vol C Tables 4.2.6.8 and 6.1.1.4'
O O 0.0106 0.0060 'International Tables Vol C Tables 4.2.6.8 and 6.1.1.4'
I I -0.4742 1.8119 'International Tables Vol C Tables 4.2.6.8 and 6.1.1.4'

loop_
_geom_angle_atom_site_label_1
_geom_angle_atom_site_label_2
_geom_angle_atom_site_label_3
_geom_angle
_geom_angle_site_symmetry_1
_geom_angle_site_symmetry_3
_geom_angle_publ_flag
C1 O2 C7 114.2(4) . . ?
C1' N1 C2 120.6(4) . . ?
C1' N1 H1N 119(3) . . ?
C2 N1 H1N 118(3) . . ?
C1" N2 C3' 124.7(3) . . ?
C1" N2 H2N 117(3) . . ?
C3' N2 H2N 118(3) . . ?
C8 N3 C2" 121.1(4) . . ?
C8 N3 H3N 119(3) . . ?
C2" N3 H3N 116(3) . . ?
O1 C1 O2 123.7(4) . . ?
O1 C1 C2 124.9(4) . . ?
O2 C1 C2 111.4(4) . . ?
N1 C2 C1 108.8(3) . . ?
N1 C2 C3 109.9(4) . . ?
C1 C2 C3 110.0(4) . . ?
N1 C2 H2 109.4 . . ?
C1 C2 H2 109.4 . . ?
C3 C2 H2 109.4 . . ?
C4 C3 C2 113.8(4) . . ?
C4 C3 H3A 108.8 . . ?
C2 C3 H3A 108.8 . . ?
C4 C3 H3B 108.8 . . ?
C2 C3 H3B 108.8 . . ?
H3A C3 H3B 107.7 . . ?
C6 C4 C5 111.2(5) . . ?
C6 C4 C3 108.7(5) . . ?
C5 C4 C3 112.4(5) . . ?
C6 C4 H4 108.2 . . ?
C5 C4 H4 108.2 . . ?
C3 C4 H4 108.2 . . ?
C4 C5 H5A 109.5 . . ?
C4 C5 H5B 109.5 . . ?
H5A C5 H5B 109.5 . . ?
C4 C5 H5C 109.5 . . ?
H5A C5 H5C 109.5 . . ?
H5B C5 H5C 109.5 . . ?
C4 C6 H6A 109.5 . . ?
C4 C6 H6B 109.5 . . ?
H6A C6 H6B 109.5 . . ?
C4 C6 H6C 109.5 . . ?
H6A C6 H6C 109.5 . . ?
H6B C6 H6C 109.5 . . ?
O2 C7 H7A 109.5 . . ?
O2 C7 H7B 109.5 . . ?
H7A C7 H7B 109.5 . . ?
O2 C7 H7C 109.5 . . ?
H7A C7 H7C 109.5 . . ?
H7B C7 H7C 109.5 . . ?
O3 C8 N3 122.0(4) . . ?
O3 C8 C9 121.5(4) . . ?
N3 C8 C9 116.4(4) . . ?
C14 C9 C10 117.6(4) . . ?
C14 C9 C8 119.0(4) . . ?
C10 C9 C8 123.4(4) . . ?
C11 C10 C9 120.6(5) . . ?
C11 C10 H10 119.7 . . ?
C9 C10 H10 119.7 . . ?
C12 C11 C10 120.4(5) . . ?
C12 C11 H11 119.8 . . ?
C10 C11 H11 119.8 . . ?
C11 C12 C13 120.2(5) . . ?
C11 C12 I1 118.6(4) . . ?
C13 C12 I1 121.2(4) . . ?
C12 C13 C14 119.4(5) . . ?
C12 C13 H13 120.3 . . ?
C14 C13 H13 120.3 . . ?
C9 C14 C13 121.8(5) . . ?
C9 C14 H14 119.1 . . ?
C13 C14 H14 119.1 . . ?
O1' C1' N1 120.8(4) . . ?
O1' C1' C2' 122.3(4) . . ?
N1 C1' C2' 116.8(4) . . ?
C1' C2' C12' 113.7(4) . . ?
C1' C2' C11' 108.9(4) . . ?
C12' C2' C11' 108.0(4) . . ?
C1' C2' C3' 107.1(3) . . ?
C12' C2' C3' 109.1(3) . . ?
C11' C2' C3' 110.1(4) . . ?
N2 C3' C4' 109.1(3) . . ?
N2 C3' C2' 110.1(3) . . ?
C4' C3' C2' 114.8(3) . . ?
N2 C3' H3' 107.6 . . ?
C4' C3' H3' 107.6 . . ?
C2' C3' H3' 107.6 . . ?
C5' C4' C3' 114.9(3) . . ?
C5' C4' H4'1 108.5 . . ?
C3' C4' H4'1 108.5 . . ?
C5' C4' H4'2 108.5 . . ?
C3' C4' H4'2 108.5 . . ?
H4'1 C4' H4'2 107.5 . . ?
C10' C5' C6' 117.9(4) . . ?
C10' C5' C4' 121.3(4) . . ?
C6' C5' C4' 120.8(4) . . ?
C7' C6' C5' 120.3(5) . . ?
C7' C6' H6' 119.8 . . ?
C5' C6' H6' 119.8 . . ?
C6' C7' C8' 120.6(5) . . ?
C6' C7' H7' 119.7 . . ?
C8' C7' H7' 119.7 . . ?
C9' C8' C7' 119.0(5) . . ?
C9' C8' H8' 120.5 . . ?
C7' C8' H8' 120.5 . . ?
C8' C9' C10' 120.7(5) . . ?
C8' C9' H9' 119.6 . . ?
C10' C9' H9' 119.6 . . ?
C5' C10' C9' 121.4(5) . . ?
C5' C10' H10' 119.3 . . ?
C9' C10' H10' 119.3 . . ?
C2' C11' H11A 109.5 . . ?
C2' C11' H11B 109.5 . . ?
H11A C11' H11B 109.5 . . ?
C2' C11' H11C 109.5 . . ?
H11A C11' H11C 109.5 . . ?
H11B C11' H11C 109.5 . . ?
C2' C12' H12A 109.5 . . ?
C2' C12' H12B 109.5 . . ?
H12A C12' H12B 109.5 . . ?
C2' C12' H12C 109.5 . . ?
H12A C12' H12C 109.5 . . ?
H12B C12' H12C 109.5 . . ?
O1" C1" N2 123.0(4) . . ?
O1" C1" C2" 121.7(3) . . ?
N2 C1" C2" 115.2(3) . . ?
N3 C2" C1" 109.8(3) . . ?
N3 C2" C3" 109.4(3) . . ?
C1" C2" C3" 112.4(3) . . ?
N3 C2" H2" 108.4 . . ?
C1" C2" H2" 108.4 . . ?
C3" C2" H2" 108.4 . . ?
C5" C3" C4" 111.4(4) . . ?
C5" C3" C2" 111.8(4) . . ?
C4" C3" C2" 110.9(4) . . ?
C5" C3" H3" 107.5 . . ?
C4" C3" H3" 107.5 . . ?
C2" C3" H3" 107.5 . . ?
C3" C4" H4"1 109.5 . . ?
C3" C4" H4"2 109.5 . . ?
H4"1 C4" H4"2 109.5 . . ?
C3" C4" H4"3 109.5 . . ?
H4"1 C4" H4"3 109.5 . . ?
H4"2 C4" H4"3 109.5 . . ?
C3" C5" H5"1 109.5 . . ?
C3" C5" H5"2 109.5 . . ?
H5"1 C5" H5"2 109.5 . . ?
C3" C5" H5"3 109.5 . . ?
H5"1 C5" H5"3 109.5 . . ?
H5"2 C5" H5"3 109.5 . . ?
C21 O22 C27 117.3(5) . . ?
C21' N21 C22 121.5(4) . . ?
C21' N21 H21N 120(3) . . ?
C22 N21 H21N 119(3) . . ?
C21" N22 C23' 123.4(4) . . ?
C21" N22 H22N 116(3) . . ?
C23' N22 H22N 119(3) . . ?
C28 N23 C22" 118.9(3) . . ?
C28 N23 H23N 126(3) . . ?
C22" N23 H23N 110(3) . . ?
O21 C21 O22 123.5(5) . . ?
O21 C21 C22 125.6(5) . . ?
O22 C21 C22 110.9(4) . . ?
N21 C22 C23 110.5(4) . . ?
N21 C22 C21 110.5(4) . . ?
C23 C22 C21 109.6(4) . . ?
N21 C22 H22 108.7 . . ?
C23 C22 H22 108.7 . . ?
C21 C22 H22 108.7 . . ?
C22 C23 C24 114.2(4) . . ?
C22 C23 H23A 108.7 . . ?
C24 C23 H23A 108.7 . . ?
C22 C23 H23B 108.7 . . ?
C24 C23 H23B 108.7 . . ?
H23A C23 H23B 107.6 . . ?
C25 C24 C26 112.2(7) . . ?
C25 C24 C23 113.1(5) . . ?
C26 C24 C23 109.8(6) . . ?
C25 C24 H24 107.1 . . ?
C26 C24 H24 107.1 . . ?
C23 C24 H24 107.1 . . ?
C24 C25 H25A 109.5 . . ?
C24 C25 H25B 109.5 . . ?
H25A C25 H25B 109.5 . . ?
C24 C25 H25C 109.5 . . ?
H25A C25 H25C 109.5 . . ?
H25B C25 H25C 109.5 . . ?
C24 C26 H26A 109.5 . . ?
C24 C26 H26B 109.5 . . ?
H26A C26 H26B 109.5 . . ?
C24 C26 H26C 109.5 . . ?
H26A C26 H26C 109.5 . . ?
H26B C26 H26C 109.5 . . ?
O22 C27 H27A 109.5 . . ?
O22 C27 H27B 109.5 . . ?
H27A C27 H27B 109.5 . . ?
O22 C27 H27C 109.5 . . ?
H27A C27 H27C 109.5 . . ?
H27B C27 H27C 109.5 . . ?
O23 C28 N23 122.1(4) . . ?
O23 C28 C29 120.7(4) . . ?
N23 C28 C29 117.2(4) . . ?
C34 C29 C30 118.8(5) . . ?
C34 C29 C28 116.8(4) . . ?
C30 C29 C28 124.2(4) . . ?
C31 C30 C29 120.5(5) . . ?
C31 C30 H30 119.8 . . ?
C29 C30 H30 119.8 . . ?
C32 C31 C30 119.8(4) . . ?
C32 C31 H31 120.1 . . ?
C30 C31 H31 120.1 . . ?
C31 C32 C33 121.2(5) . . ?
C31 C32 I2 120.0(3) . . ?
C33 C32 I2 118.7(4) . . ?
C32 C33 C34 118.7(5) . . ?
C32 C33 H33 120.6 . . ?
C34 C33 H33 120.6 . . ?
C29 C34 C33 121.0(4) . . ?
C29 C34 H34 119.5 . . ?
C33 C34 H34 119.5 . . ?
O21' C21' N21 121.7(5) . . ?
O21' C21' C22' 121.4(4) . . ?
N21 C21' C22' 117.0(4) . . ?
C21' C22' C32' 111.9(4) . . ?
C21' C22' C31' 107.6(4) . . ?
C32' C22' C31' 109.4(5) . . ?
C21' C22' C23' 108.4(4) . . ?
C32' C22' C23' 109.4(4) . . ?
C31' C22' C23' 110.0(4) . . ?
N22 C23' C24A 108.4(4) . . ?
N22 C23' C22' 111.1(4) . . ?
C24A C23' C22' 115.2(4) . . ?
N22 C23' H23' 107.3 . . ?
C24A C23' H23' 107.3 . . ?
C22' C23' H23' 107.3 . . ?
C23' C24A C25A 114.8(5) . . ?
C23' C24A H24D 108.5 . . ?
C25A C24A H24D 109.5 . . ?
C23' C24A H24E 108.6 . . ?
C25A C24A H24E 107.6 . . ?
H24D C24A H24E 107.5 . . ?
C23' C24A H24F 110.4 . . ?
C25A C24A H24F 123.6 . . ?
H24D C24A H24F 85.3 . . ?
C23' C24A H24G 110.9 . . ?
C25A C24A H24G 85.7 . . ?
H24E C24A H24G 127.3 . . ?
H24F C24A H24G 108.0 . . ?
C26A C25A C30A 120.0 . . ?
C26A C25A C24A 114.9(6) . . ?
C30A C25A C24A 125.0(6) . . ?
C27A C26A C25A 120.0 . . ?
C27A C26A H26D 120.0 . . ?
C25A C26A H26D 120.0 . . ?
C27A C26A H26E 109.4 . . ?
C25A C26A H26E 101.1 . . ?
H26D C26A H26E 58.3 . . ?
C26A C27A C28A 120.0 . . ?
C26A C27A H27D 120.0 . . ?
C28A C27A H27D 120.0 . . ?
C26A C27A H27E 111.5 . . ?
C28A C27A H27E 102.6 . . ?
H27D C27A H27E 54.3 . . ?
C29A C28A C27A 120.0 . . ?
C29A C28A H28A 120.0 . . ?
C27A C28A H28A 120.0 . . ?
C29A C28A H28B 133.7 . . ?
C27A C28A H28B 86.5 . . ?
H28A C28A H28B 50.9 . . ?
C28A C29A C30A 120.0 . . ?
C28A C29A H29A 120.0 . . ?
C30A C29A H29A 120.0 . . ?
C29A C30A C25A 120.0 . . ?
C29A C30A H30A 120.0 . . ?
C25A C30A H30A 120.0 . . ?
C26B C25B C30B 120.0 . . ?
C30B C25B H26D 123.1 . . ?
C27B C26B C25B 120.0 . . ?
C27B C26B H26D 109.4 . . ?
C25B C26B H26D 79.9 . . ?
C27B C26B H26E 120.0 . . ?
C25B C26B H26E 120.0 . . ?
H26D C26B H26E 81.0 . . ?
C28B C27B C26B 120.0 . . ?
C28B C27B H27D 83.7 . . ?
C26B C27B H27D 125.8 . . ?
C28B C27B H27E 120.0 . . ?
C26B C27B H27E 120.0 . . ?
H27D C27B H27E 61.6 . . ?
C27B C28B C29B 120.0 . . ?
C27B C28B H28A 102.5 . . ?
C29B C28B H28A 124.2 . . ?
C27B C28B H28B 120.0 . . ?
C29B C28B H28B 120.0 . . ?
C30B C29B C28B 120.0 . . ?
C30B C29B H29B 120.0 . . ?
C28B C29B H29B 120.0 . . ?
C29B C30B C25B 120.0 . . ?
C29B C30B H30B 120.0 . . ?
C25B C30B H30B 120.0 . . ?
C22' C31' H31A 109.5 . . ?
C22' C31' H31B 109.5 . . ?
H31A C31' H31B 109.5 . . ?
C22' C31' H31C 109.5 . . ?
H31A C31' H31C 109.5 . . ?
H31B C31' H31C 109.5 . . ?
C22' C32' H32A 109.5 . . ?
C22' C32' H32B 109.5 . . ?
H32A C32' H32B 109.5 . . ?
C22' C32' H32C 109.5 . . ?
H32A C32' H32C 109.5 . . ?
H32B C32' H32C 109.5 . . ?
O21" C21" N22 124.0(4) . . ?
O21" C21" C22" 121.2(4) . . ?
N22 C21" C22" 114.8(4) . . ?
N23 C22" C23" 110.5(4) . . ?
N23 C22" C21" 107.6(4) . . ?
C23" C22" C21" 112.6(4) . . ?
N23 C22" H22" 108.7 . . ?
C23" C22" H22" 108.7 . . ?
C21" C22" H22" 108.7 . . ?
C25" C23" C22" 111.5(4) . . ?
C25" C23" C24" 112.1(5) . . ?
C22" C23" C24" 109.2(4) . . ?
C25" C23" H23" 108.0 . . ?
C22" C23" H23" 108.0 . . ?
C24" C23" H23" 108.0 . . ?
C23" C24" H24A 109.5 . . ?
C23" C24" H24B 109.5 . . ?
H24A C24" H24B 109.5 . . ?
C23" C24" H24C 109.5 . . ?
H24A C24" H24C 109.5 . . ?
H24B C24" H24C 109.5 . . ?
C23" C25" H25D 109.5 . . ?
C23" C25" H25E 109.5 . . ?
H25D C25" H25E 109.5 . . ?
C23" C25" H25F 109.5 . . ?
H25D C25" H25F 109.5 . . ?
H25E C25" H25F 109.5 . . ?

loop_
_geom_bond_atom_site_label_1
_geom_bond_atom_site_label_2
_geom_bond_distance
_geom_bond_site_symmetry_2
_geom_bond_publ_flag
I1 C12 2.106(5) . ?
O1 C1 1.186(6) . ?
O1' C1' 1.228(5) . ?
O1" C1" 1.231(5) . ?
O2 C1 1.337(6) . ?
O2 C7 1.455(6) . ?
O3 C8 1.243(5) . ?
N1 C1' 1.354(6) . ?
N1 C2 1.449(6) . ?
N1 H1N 0.879(19) . ?
N2 C1" 1.334(5) . ?
N2 C3' 1.459(5) . ?
N2 H2N 0.900(19) . ?
N3 C8 1.335(6) . ?
N3 C2" 1.454(6) . ?
N3 H3N 0.898(19) . ?
C1 C2 1.532(7) . ?
C2 C3 1.538(7) . ?
C2 H2 0.9900 . ?
C3 C4 1.535(7) . ?
C3 H3A 0.9800 . ?
C3 H3B 0.9800 . ?
C4 C6 1.525(8) . ?
C4 C5 1.527(8) . ?
C4 H4 0.9900 . ?
C5 H5A 0.9700 . ?
C5 H5B 0.9700 . ?
C5 H5C 0.9700 . ?
C6 H6A 0.9700 . ?
C6 H6B 0.9700 . ?
C6 H6C 0.9700 . ?
C7 H7A 0.9700 . ?
C7 H7B 0.9700 . ?
C7 H7C 0.9700 . ?
C8 C9 1.492(7) . ?
C9 C14 1.370(7) . ?
C9 C10 1.387(7) . ?
C10 C11 1.382(8) . ?
C10 H10 0.9400 . ?
C11 C12 1.353(8) . ?
C11 H11 0.9400 . ?
C12 C13 1.367(7) . ?
C13 C14 1.381(7) . ?
C13 H13 0.9400 . ?
C14 H14 0.9400 . ?
C1' C2' 1.526(6) . ?
C2' C12' 1.541(6) . ?
C2' C11' 1.544(6) . ?
C2' C3' 1.565(6) . ?
C3' C4' 1.533(6) . ?
C3' H3' 0.9900 . ?
C4' C5' 1.518(6) . ?
C4' H4'1 0.9800 . ?
C4' H4'2 0.9800 . ?
C5' C10' 1.378(7) . ?
C5' C6' 1.384(7) . ?
C6' C7' 1.378(7) . ?
C6' H6' 0.9400 . ?
C7' C8' 1.386(9) . ?
C7' H7' 0.9400 . ?
C8' C9' 1.348(8) . ?
C8' H8' 0.9400 . ?
C9' C10' 1.379(7) . ?
C9' H9' 0.9400 . ?
C10' H10' 0.9400 . ?
C11' H11A 0.9700 . ?
C11' H11B 0.9700 . ?
C11' H11C 0.9700 . ?
C12' H12A 0.9700 . ?
C12' H12B 0.9700 . ?
C12' H12C 0.9700 . ?
C1" C2" 1.533(6) . ?
C2" C3" 1.545(6) . ?
C2" H2" 0.9900 . ?
C3" C5" 1.517(7) . ?
C3" C4" 1.518(7) . ?
C3" H3" 0.9900 . ?
C4" H4"1 0.9700 . ?
C4" H4"2 0.9700 . ?
C4" H4"3 0.9700 . ?
C5" H5"1 0.9700 . ?
C5" H5"2 0.9700 . ?
C5" H5"3 0.9700 . ?
I2 C32 2.102(5) . ?
O21 C21 1.200(6) . ?
O21' C21' 1.228(6) . ?
O21" C21" 1.225(5) . ?
O22 C21 1.329(7) . ?
O22 C27 1.457(8) . ?
O23 C28 1.237(5) . ?
N21 C21' 1.334(6) . ?
N21 C22 1.464(6) . ?
N21 H21N 0.90(4) . ?
N22 C21" 1.328(6) . ?
N22 C23' 1.459(6) . ?
N22 H22N 0.90(4) . ?
N23 C28 1.342(6) . ?
N23 C22" 1.464(6) . ?
N23 H23N 0.891(19) . ?
C21 C22 1.515(7) . ?
C22 C23 1.506(7) . ?
C22 H22 0.9900 . ?
C23 C24 1.536(8) . ?
C23 H23A 0.9800 . ?
C23 H23B 0.9800 . ?
C24 C25 1.496(10) . ?
C24 C26 1.504(10) . ?
C24 H24 0.9900 . ?
C25 H25A 0.9700 . ?
C25 H25B 0.9700 . ?
C25 H25C 0.9700 . ?
C26 H26A 0.9700 . ?
C26 H26B 0.9700 . ?
C26 H26C 0.9700 . ?
C27 H27A 0.9700 . ?
C27 H27B 0.9700 . ?
C27 H27C 0.9700 . ?
C28 C29 1.499(7) . ?
C29 C34 1.375(7) . ?
C29 C30 1.389(6) . ?
C30 C31 1.369(7) . ?
C30 H30 0.9400 . ?
C31 C32 1.363(7) . ?
C31 H31 0.9400 . ?
C32 C33 1.376(7) . ?
C33 C34 1.382(7) . ?
C33 H33 0.9400 . ?
C34 H34 0.9400 . ?
C21' C22' 1.531(7) . ?
C22' C32' 1.538(7) . ?
C22' C31' 1.549(7) . ?
C22' C23' 1.556(7) . ?
C23' C24A 1.547(7) . ?
C23' H23' 0.9900 . ?
C24A C25A 1.564(8) . ?
C24A H24D 0.9800 . ?
C24A H24E 0.9800 . ?
C24A H24F 0.9944 . ?
C24A H24G 0.9642 . ?
C25A C26A 1.3900 . ?
C25A C30A 1.3900 . ?
C26A C27A 1.3900 . ?
C26A H26D 0.9400 . ?
C27A C28A 1.3900 . ?
C27A H27D 0.9400 . ?
C27A H27E 1.2079 . ?
C28A C29A 1.3900 . ?
C28A H28A 0.9400 . ?
C28A H28B 1.1223 . ?
C29A C30A 1.3900 . ?
C29A H29A 0.9400 . ?
C30A H30A 0.9400 . ?
C25B C26B 1.3900 . ?
C25B C30B 1.3900 . ?
C26B C27B 1.3900 . ?
C26B H26D 0.9816 . ?
C26B H26E 0.9400 . ?
C27B C28B 1.3900 . ?
C27B H27D 1.0247 . ?
C27B H27E 0.9401 . ?
C28B C29B 1.3900 . ?
C28B H28B 0.9400 . ?
C29B C30B 1.3900 . ?
C29B H29B 0.9401 . ?
C30B H30B 0.9400 . ?
C31' H31A 0.9700 . ?
C31' H31B 0.9700 . ?
C31' H31C 0.9700 . ?
C32' H32A 0.9700 . ?
C32' H32B 0.9700 . ?
C32' H32C 0.9700 . ?
C21" C22" 1.544(7) . ?
C22" C23" 1.528(7) . ?
C22" H22" 0.9900 . ?
C23" C25" 1.525(8) . ?
C23" C24" 1.553(8) . ?
C23" H23" 0.9900 . ?
C24" H24A 0.9700 . ?
C24" H24B 0.9700 . ?
C24" H24C 0.9700 . ?
C25" H25D 0.9700 . ?
C25" H25E 0.9700 . ?
C25" H25F 0.9700 . ?

loop_
_geom_hbond_atom_site_label_D
_geom_hbond_atom_site_label_H
_geom_hbond_atom_site_label_A
_geom_hbond_distance_DH
_geom_hbond_distance_HA
_geom_hbond_distance_DA
_geom_hbond_angle_DHA
_geom_hbond_site_symmetry_A
N1 H1N O3 0.879(19) 2.50(3) 3.321(5) 156(4) .
N2 H2N O1 0.900(19) 2.08(2) 2.959(5) 166(4) .
N3 H3N O21" 0.898(19) 2.06(3) 2.923(5) 160(5) .
N21 H21N O23 0.90(4) 2.21(3) 3.049(5) 154(5) .
N22 H22N O21 0.90(4) 2.11(2) 3.010(6) 175(5) .
N23 H23N O1" 0.891(19) 2.01(2) 2.890(4) 170(5) .

loop_
_geom_torsion_atom_site_label_1
_geom_torsion_atom_site_label_2
_geom_torsion_atom_site_label_3
_geom_torsion_atom_site_label_4
_geom_torsion
_geom_torsion_site_symmetry_1
_geom_torsion_site_symmetry_2
_geom_torsion_site_symmetry_3
_geom_torsion_site_symmetry_4
_geom_torsion_publ_flag
C7 O2 C1 O1 -3.4(7) . . . . ?
C7 O2 C1 C2 175.1(4) . . . . ?
C1' N1 C2 C1 -70.3(5) . . . . ?
C1' N1 C2 C3 169.2(4) . . . . ?
O1 C1 C2 N1 -22.3(6) . . . . ?
O2 C1 C2 N1 159.3(4) . . . . ?
O1 C1 C2 C3 98.2(5) . . . . ?
O2 C1 C2 C3 -80.3(5) . . . . ?
N1 C2 C3 C4 -60.1(5) . . . . ?
C1 C2 C3 C4 -180.0(4) . . . . ?
C2 C3 C4 C6 170.5(4) . . . . ?
C2 C3 C4 C5 -66.1(6) . . . . ?
C2" N3 C8 O3 3.7(7) . . . . ?
C2" N3 C8 C9 -172.2(4) . . . . ?
O3 C8 C9 C14 12.8(7) . . . . ?
N3 C8 C9 C14 -171.3(4) . . . . ?
O3 C8 C9 C10 -164.6(5) . . . . ?
N3 C8 C9 C10 11.3(7) . . . . ?
C14 C9 C10 C11 0.3(9) . . . . ?
C8 C9 C10 C11 177.8(6) . . . . ?
C9 C10 C11 C12 -1.1(11) . . . . ?
C10 C11 C12 C13 0.9(10) . . . . ?
C10 C11 C12 I1 -177.7(5) . . . . ?
C11 C12 C13 C14 0.0(8) . . . . ?
I1 C12 C13 C14 178.5(4) . . . . ?
C10 C9 C14 C13 0.6(8) . . . . ?
C8 C9 C14 C13 -177.0(4) . . . . ?
C12 C13 C14 C9 -0.8(7) . . . . ?
C2 N1 C1' O1' -7.7(6) . . . . ?
C2 N1 C1' C2' 169.2(4) . . . . ?
O1' C1' C2' C12' -155.3(4) . . . . ?
N1 C1' C2' C12' 27.8(5) . . . . ?
O1' C1' C2' C11' -35.0(5) . . . . ?
N1 C1' C2' C11' 148.2(4) . . . . ?
O1' C1' C2' C3' 84.1(5) . . . . ?
N1 C1' C2' C3' -92.7(4) . . . . ?
C1" N2 C3' C4' -132.7(4) . . . . ?
C1" N2 C3' C2' 100.6(4) . . . . ?
C1' C2' C3' N2 56.3(4) . . . . ?
C12' C2' C3' N2 -67.2(4) . . . . ?
C11' C2' C3' N2 174.5(4) . . . . ?
C1' C2' C3' C4' -67.2(4) . . . . ?
C12' C2' C3' C4' 169.4(4) . . . . ?
C11' C2' C3' C4' 51.1(5) . . . . ?
N2 C3' C4' C5' 51.5(5) . . . . ?
C2' C3' C4' C5' 175.5(4) . . . . ?
C3' C4' C5' C10' -125.0(5) . . . . ?
C3' C4' C5' C6' 54.3(6) . . . . ?
C10' C5' C6' C7' -0.7(8) . . . . ?
C4' C5' C6' C7' -180.0(5) . . . . ?
C5' C6' C7' C8' 0.6(9) . . . . ?
C6' C7' C8' C9' -0.5(10) . . . . ?
C7' C8' C9' C10' 0.5(9) . . . . ?
C6' C5' C10' C9' 0.7(7) . . . . ?
C4' C5' C10' C9' 180.0(5) . . . . ?
C8' C9' C10' C5' -0.6(8) . . . . ?
C3' N2 C1" O1" 2.4(6) . . . . ?
C3' N2 C1" C2" -177.9(3) . . . . ?
C8 N3 C2" C1" -75.2(5) . . . . ?
C8 N3 C2" C3" 161.0(4) . . . . ?
O1" C1" C2" N3 -40.4(5) . . . . ?
N2 C1" C2" N3 139.9(4) . . . . ?
O1" C1" C2" C3" 81.6(5) . . . . ?
N2 C1" C2" C3" -98.1(4) . . . . ?
N3 C2" C3" C5" 178.0(4) . . . . ?
C1" C2" C3" C5" 55.7(5) . . . . ?
N3 C2" C3" C4" -57.1(5) . . . . ?
C1" C2" C3" C4" -179.3(4) . . . . ?
C27 O22 C21 O21 -4.2(9) . . . . ?
C27 O22 C21 C22 175.0(6) . . . . ?
C21' N21 C22 C23 160.8(4) . . . . ?
C21' N21 C22 C21 -77.7(5) . . . . ?
O21 C21 C22 N21 -10.8(8) . . . . ?
O22 C21 C22 N21 170.0(4) . . . . ?
O21 C21 C22 C23 111.2(7) . . . . ?
O22 C21 C22 C23 -68.0(5) . . . . ?
N21 C22 C23 C24 -56.5(5) . . . . ?
C21 C22 C23 C24 -178.5(4) . . . . ?
C22 C23 C24 C25 -61.2(7) . . . . ?
C22 C23 C24 C26 172.7(6) . . . . ?
C22" N23 C28 O23 -9.6(7) . . . . ?
C22" N23 C28 C29 171.0(4) . . . . ?
O23 C28 C29 C34 14.4(7) . . . . ?
N23 C28 C29 C34 -166.1(5) . . . . ?
O23 C28 C29 C30 -170.0(5) . . . . ?
N23 C28 C29 C30 9.5(7) . . . . ?
C34 C29 C30 C31 1.2(8) . . . . ?
C28 C29 C30 C31 -174.3(5) . . . . ?
C29 C30 C31 C32 -0.4(8) . . . . ?
C30 C31 C32 C33 -0.6(8) . . . . ?
C30 C31 C32 I2 176.1(4) . . . . ?
C31 C32 C33 C34 0.6(9) . . . . ?
I2 C32 C33 C34 -176.2(4) . . . . ?
C30 C29 C34 C33 -1.2(8) . . . . ?
C28 C29 C34 C33 174.6(5) . . . . ?
C32 C33 C34 C29 0.3(9) . . . . ?
C22 N21 C21' O21' -10.3(7) . . . . ?
C22 N21 C21' C22' 168.8(4) . . . . ?
O21' C21' C22' C32' -145.5(5) . . . . ?
N21 C21' C22' C32' 35.4(6) . . . . ?
O21' C21' C22' C31' -25.2(6) . . . . ?
N21 C21' C22' C31' 155.7(5) . . . . ?
O21' C21' C22' C23' 93.8(5) . . . . ?
N21 C21' C22' C23' -85.3(5) . . . . ?
C21" N22 C23' C24A -132.0(4) . . . . ?
C21" N22 C23' C22' 100.5(5) . . . . ?
C21' C22' C23' N22 54.5(5) . . . . ?
C32' C22' C23' N22 -67.8(5) . . . . ?
C31' C22' C23' N22 172.0(5) . . . . ?
C21' C22' C23' C24A -69.2(6) . . . . ?
C32' C22' C23' C24A 168.4(5) . . . . ?
C31' C22' C23' C24A 48.2(7) . . . . ?
N22 C23' C24A C25A 48.0(7) . . . . ?
C22' C23' C24A C25A 173.1(5) . . . . ?
C23' C24A C25A C26A 61.7(8) . . . . ?
C23' C24A C25A C30A -121.3(6) . . . . ?
C30A C25A C26A C27A 0.0 . . . . ?
C24A C25A C26A C27A 177.2(7) . . . . ?
C25A C26A C27A C28A 0.0 . . . . ?
C26A C27A C28A C29A 0.0 . . . . ?
C27A C28A C29A C30A 0.0 . . . . ?
C28A C29A C30A C25A 0.0 . . . . ?
C26A C25A C30A C29A 0.0 . . . . ?
C24A C25A C30A C29A -176.9(7) . . . . ?
C30B C25B C26B C27B 0.0 . . . . ?
C25B C26B C27B C28B 0.0 . . . . ?
C26B C27B C28B C29B 0.0 . . . . ?
C27B C28B C29B C30B 0.0 . . . . ?
C28B C29B C30B C25B 0.0 . . . . ?
C26B C25B C30B C29B 0.0 . . . . ?
C23' N22 C21" O21" 4.4(6) . . . . ?
C23' N22 C21" C22" -174.8(4) . . . . ?
C28 N23 C22" C23" 170.5(4) . . . . ?
C28 N23 C22" C21" -66.1(5) . . . . ?
O21" C21" C22" N23 -42.3(5) . . . . ?
N22 C21" C22" N23 136.9(4) . . . . ?
O21" C21" C22" C23" 79.8(5) . . . . ?
N22 C21" C22" C23" -101.0(4) . . . . ?
N23 C22" C23" C25" 177.6(5) . . . . ?
C21" C22" C23" C25" 57.2(6) . . . . ?
N23 C22" C23" C24" -58.1(5) . . . . ?
C21" C22" C23" C24" -178.5(4) . . . . ?
